data_4504191
loop_
_publ_author_name
'Wang, Xian-Wen'
'Dong, You-Ren'
'Zheng, Yue-Qing'
'Chen, Jing-Zhong'

_publ_section_title
;
 A Novel Five-Connected BN Topological Network Metal&#x2212;Organic
 Framework Mn(II) Cluster Complex
;
_journal_issue 4
_journal_name_full 'Crystal Growth &amp; Design'
_journal_page_first 613
_journal_paper_doi 10.1021/cg060940g
_journal_volume 7
_journal_year 2007
_chemical_formula_moiety 'C8 H5 Mn2 N O8'
_chemical_formula_sum 'C8 H5 Mn2 N O8'
_chemical_formula_weight 353.01
_chemical_name_systematic
; 
catena-((\m6-pyridine-2,4,6-carboxylato)- \m3-hydroxy-aqua-di-manganese(II))
;
_space_group_IT_number 2
_symmetry_cell_setting triclinic
_symmetry_space_group_name_Hall '-P 1'
_symmetry_space_group_name_H-M 'P -1'
_atom_sites_solution_hydrogens geom
_atom_sites_solution_primary direct
_atom_sites_solution_secondary difmap
_audit_creation_method SHELXL-97
_cell_angle_alpha 74.930(7)
_cell_angle_beta 74.262(8)
_cell_angle_gamma 70.520(7)
_cell_formula_units_Z 2
_cell_length_a 6.7169(7)
_cell_length_b 9.0656(8)
_cell_length_c 9.1565(10)
_cell_measurement_reflns_used 25
_cell_measurement_temperature 298(2)
_cell_measurement_theta_max 12.5
_cell_measurement_theta_min 5
_cell_volume 497.03(9)
_computing_cell_refinement 'Siemens XSCANS'
_computing_data_collection 'Siemens XSCANS'
_computing_data_reduction 'Siemens SHELXTL'
_computing_molecular_graphics 'Siemens SHELXTL'
_computing_publication_material 'Siemens SHELXTL'
_computing_structure_refinement 'SHELXL-97 (Sheldrick, 1997)'
_computing_structure_solution 'SHELXS-97 (Sheldrick, 1990)'
_diffrn_ambient_temperature 298(2)
_diffrn_measured_fraction_theta_full 0.995
_diffrn_measured_fraction_theta_max 0.995
_diffrn_measurement_device_type 'Bruker P4'
_diffrn_measurement_method \q/2\q
_diffrn_radiation_monochromator graphite
_diffrn_radiation_source 'fine-focus sealed tube'
_diffrn_radiation_type MoK\a
_diffrn_radiation_wavelength 0.71073
_diffrn_reflns_av_R_equivalents 0.0465
_diffrn_reflns_av_sigmaI/netI 0.0430
_diffrn_reflns_limit_h_max 1
_diffrn_reflns_limit_h_min -8
_diffrn_reflns_limit_k_max 11
_diffrn_reflns_limit_k_min -11
_diffrn_reflns_limit_l_max 11
_diffrn_reflns_limit_l_min -11
_diffrn_reflns_number 2854
_diffrn_reflns_theta_full 27.50
_diffrn_reflns_theta_max 27.50
_diffrn_reflns_theta_min 2.35
_diffrn_standards_decay_% no
_diffrn_standards_interval_count 97
_diffrn_standards_number 3
_exptl_absorpt_coefficient_mu 2.581
_exptl_absorpt_correction_T_max 0.561
_exptl_absorpt_correction_T_min 0.545
_exptl_absorpt_correction_type empirical
_exptl_absorpt_process_details 'SHELXS (Sheldrick, 1996)'
_exptl_crystal_colour yellow
_exptl_crystal_density_diffrn 2.359
_exptl_crystal_density_method 'not measured'
_exptl_crystal_description prismatic
_exptl_crystal_F_000 348
_exptl_crystal_size_max 0.242
_exptl_crystal_size_mid 0.232
_exptl_crystal_size_min 0.224
_refine_diff_density_max 0.934
_refine_diff_density_min -1.311
_refine_diff_density_rms 0.258
_refine_ls_extinction_method none
_refine_ls_goodness_of_fit_ref 1.185
_refine_ls_hydrogen_treatment mixed
_refine_ls_matrix_type full
_refine_ls_number_parameters 192
_refine_ls_number_reflns 2275
_refine_ls_number_restraints 0
_refine_ls_restrained_S_all 1.185
_refine_ls_R_factor_all 0.0544
_refine_ls_R_factor_gt 0.0359
_refine_ls_shift/su_max 0.000
_refine_ls_shift/su_mean 0.000
_refine_ls_structure_factor_coef Fsqd
_refine_ls_weighting_details 'calc w=1/[\s^2^(Fo^2^)+(0.1078P)^2^+0.3287P] where P=(Fo^2^+2Fc^2^)/3'
_refine_ls_weighting_scheme calc
_refine_ls_wR_factor_gt 0.1230
_refine_ls_wR_factor_ref 0.1621
_reflns_number_gt 1955
_reflns_number_total 2275
_reflns_threshold_expression >2sigma(I)
_cod_data_source_file cg060940gsi20061222_092755.cif
_cod_data_source_block Mn4
_cod_database_code 4504191

loop_
_symmetry_equiv_pos_as_xyz
'x, y, z'
'-x, -y, -z'

loop_
_atom_site_label
_atom_site_type_symbol
_atom_site_fract_x
_atom_site_fract_y
_atom_site_fract_z
_atom_site_U_iso_or_equiv
_atom_site_adp_type
_atom_site_occupancy
_atom_site_symmetry_multiplicity
_atom_site_calc_flag
Mn1 Mn 0.40512(10) 0.10764(7) 0.67567(7) 0.0148(2) Uani 1 1 d
Mn2 Mn 0.70366(10) -0.13686(7) 0.93468(7) 0.0163(2) Uani 1 1 d
O1 O 0.4441(5) 0.1330(3) 0.4022(3) 0.0200(6) Uani 1 1 d
O2 O 0.2627(5) 0.2892(4) 0.2171(4) 0.0223(7) Uani 1 1 d
O3 O -0.0719(5) 0.9131(4) 0.3061(4) 0.0217(6) Uani 1 1 d
O4 O 0.2522(5) 0.9318(4) 0.2965(4) 0.0225(7) Uani 1 1 d
O5 O 0.3312(6) 0.2860(4) 0.8459(4) 0.0258(7) Uani 1 1 d
O6 O 0.2745(7) 0.5331(4) 0.8753(4) 0.0321(8) Uani 1 1 d
O7 O 0.3789(5) -0.0261(4) 0.9107(3) 0.0164(6) Uani 1 1 d
O8 O 1.0472(6) -0.1779(4) 0.9099(4) 0.0237(7) Uani 1 1 d
N N 0.3066(5) 0.3693(4) 0.5574(4) 0.0123(6) Uani 1 1 d
C1 C 0.2828(6) 0.4047(5) 0.4102(5) 0.0147(7) Uani 1 1 d
C2 C 0.2149(6) 0.5615(4) 0.3339(4) 0.0143(7) Uani 1 1 d
C3 C 0.1802(6) 0.6838(4) 0.4114(4) 0.0128(7) Uani 1 1 d
C4 C 0.2062(6) 0.6479(5) 0.5644(5) 0.0146(7) Uani 1 1 d
C5 C 0.2664(6) 0.4875(4) 0.6327(4) 0.0131(7) Uani 1 1 d
C6 C 0.3343(6) 0.2640(5) 0.3344(4) 0.0154(7) Uani 1 1 d
C7 C 0.1142(6) 0.8545(5) 0.3315(4) 0.0136(7) Uani 1 1 d
C8 C 0.2904(7) 0.4348(5) 0.7985(5) 0.0180(8) Uani 1 1 d
H8B H 1.079(9) -0.098(7) 0.842(7) 0.024(14) Uiso 1 1 d
H4 H 0.175(10) 0.729(8) 0.641(7) 0.034(16) Uiso 1 1 d
H2 H 0.211(8) 0.574(6) 0.238(6) 0.011(11) Uiso 1 1 d
H8A H 1.121(11) -0.258(9) 0.893(7) 0.035(18) Uiso 1 1 d
H7 H 0.308(12) -0.070(10) 0.919(9) 0.05(2) Uiso 1 1 d

loop_
_atom_site_aniso_label
_atom_site_aniso_U_11
_atom_site_aniso_U_22
_atom_site_aniso_U_33
_atom_site_aniso_U_23
_atom_site_aniso_U_13
_atom_site_aniso_U_12
Mn1 0.0171(4) 0.0108(3) 0.0157(3) 0.0003(2) -0.0054(2) -0.0035(2)
Mn2 0.0192(4) 0.0141(3) 0.0144(3) -0.0028(2) -0.0049(2) -0.0019(2)
O1 0.0244(15) 0.0124(13) 0.0207(14) 0.0001(10) -0.0093(12) -0.0005(11)
O2 0.0306(17) 0.0157(14) 0.0214(15) -0.0056(11) -0.0105(13) -0.0016(12)
O3 0.0160(14) 0.0163(14) 0.0321(16) 0.0045(12) -0.0112(12) -0.0056(12)
O4 0.0167(14) 0.0150(14) 0.0344(17) 0.0053(12) -0.0093(13) -0.0071(12)
O5 0.043(2) 0.0152(15) 0.0152(14) 0.0023(11) -0.0072(13) -0.0064(14)
O6 0.059(2) 0.0182(15) 0.0212(15) -0.0058(12) -0.0182(16) -0.0033(15)
O7 0.0145(13) 0.0144(13) 0.0205(14) -0.0023(11) -0.0030(11) -0.0056(11)
O8 0.0231(16) 0.0152(15) 0.0316(18) -0.0045(13) -0.0068(13) -0.0029(13)
N 0.0132(15) 0.0124(15) 0.0107(14) -0.0006(11) -0.0026(11) -0.0041(12)
C1 0.0117(17) 0.0121(17) 0.0192(18) 0.0001(13) -0.0039(14) -0.0038(14)
C2 0.0192(18) 0.0111(17) 0.0125(17) -0.0002(13) -0.0044(14) -0.0047(14)
C3 0.0116(16) 0.0117(16) 0.0137(16) 0.0028(13) -0.0046(13) -0.0038(13)
C4 0.0152(18) 0.0113(17) 0.0182(17) -0.0036(14) -0.0031(14) -0.0049(14)
C5 0.0130(16) 0.0127(17) 0.0132(16) 0.0001(13) -0.0041(13) -0.0038(14)
C6 0.0166(18) 0.0112(16) 0.0152(17) 0.0010(13) -0.0011(14) -0.0044(14)
C7 0.0172(18) 0.0104(16) 0.0140(16) -0.0029(12) -0.0035(14) -0.0044(14)
C8 0.0194(19) 0.0141(18) 0.0181(18) -0.0004(14) -0.0053(15) -0.0023(15)

loop_
_atom_type_symbol
_atom_type_description
_atom_type_scat_dispersion_real
_atom_type_scat_dispersion_imag
_atom_type_scat_source
C C 0.0033 0.0016 'International Tables Vol C Tables 4.2.6.8 and 6.1.1.4'
H H 0.0000 0.0000 'International Tables Vol C Tables 4.2.6.8 and 6.1.1.4'
N N 0.0061 0.0033 'International Tables Vol C Tables 4.2.6.8 and 6.1.1.4'
O O 0.0106 0.0060 'International Tables Vol C Tables 4.2.6.8 and 6.1.1.4'
Mn Mn 0.3368 0.7283 'International Tables Vol C Tables 4.2.6.8 and 6.1.1.4'

loop_
_geom_angle_atom_site_label_1
_geom_angle_atom_site_label_2
_geom_angle_atom_site_label_3
_geom_angle
_geom_angle_site_symmetry_1
_geom_angle_site_symmetry_3
O7 Mn1 O3 85.04(11) . 2_566
O7 Mn1 O4 81.68(11) . 2_666
O3 Mn1 O4 165.04(11) 2_566 2_666
O7 Mn1 O1 86.77(11) . 2_656
O3 Mn1 O1 89.91(12) 2_566 2_656
O4 Mn1 O1 82.51(11) 2_666 2_656
O7 Mn1 N 136.85(11) . .
O3 Mn1 N 91.01(11) 2_566 .
O4 Mn1 N 103.40(11) 2_666 .
O1 Mn1 N 136.26(11) 2_656 .
O7 Mn1 O5 71.51(11) . .
O3 Mn1 O5 101.60(13) 2_566 .
O4 Mn1 O5 80.71(13) 2_666 .
O1 Mn1 O5 154.17(11) 2_656 .
N Mn1 O5 67.29(11) . .
O7 Mn1 O1 152.86(11) . .
O3 Mn1 O1 85.48(11) 2_566 .
O4 Mn1 O1 103.37(12) 2_666 .
O1 Mn1 O1 67.84(12) 2_656 .
N Mn1 O1 68.65(11) . .
O5 Mn1 O1 135.43(10) . .
O5 Mn2 O7 102.33(14) 2_657 .
O5 Mn2 O2 102.80(13) 2_657 2_656
O7 Mn2 O2 89.61(12) . 2_656
O5 Mn2 O7 77.35(12) 2_657 2_657
O7 Mn2 O7 82.41(12) . 2_657
O2 Mn2 O7 171.82(12) 2_656 2_657
O5 Mn2 O8 94.34(14) 2_657 .
O7 Mn2 O8 161.25(13) . .
O2 Mn2 O8 95.07(13) 2_656 .
O7 Mn2 O8 93.07(12) 2_657 .
O5 Mn2 O4 170.34(12) 2_657 2_666
O7 Mn2 O4 78.81(11) . 2_666
O2 Mn2 O4 86.77(12) 2_656 2_666
O7 Mn2 O4 93.38(11) 2_657 2_666
O8 Mn2 O4 83.32(12) . 2_666
O5 Mn2 Mn2 89.69(10) 2_657 2_657
O7 Mn2 Mn2 41.50(8) . 2_657
O2 Mn2 Mn2 131.09(9) 2_656 2_657
O7 Mn2 Mn2 40.90(8) 2_657 2_657
O8 Mn2 Mn2 131.40(10) . 2_657
O4 Mn2 Mn2 84.91(8) 2_666 2_657
C6 O1 Mn1 129.5(3) . 2_656
C6 O1 Mn1 115.7(3) . .
Mn1 O1 Mn1 112.16(12) 2_656 .
C6 O2 Mn2 131.3(3) . 2_656
C7 O3 Mn1 150.7(3) . 2_566
C7 O4 Mn1 138.5(3) . 2_666
C7 O4 Mn2 125.4(3) . 2_666
Mn1 O4 Mn2 91.15(10) 2_666 2_666
C8 O5 Mn2 134.7(3) . 2_657
C8 O5 Mn1 121.7(3) . .
Mn2 O5 Mn1 102.49(13) 2_657 .
Mn2 O7 Mn2 97.59(12) . 2_657
Mn2 O7 Mn1 104.00(13) . .
Mn2 O7 Mn1 108.52(13) 2_657 .
Mn2 O7 H7 122(7) . .
Mn2 O7 H7 118(7) 2_657 .
Mn1 O7 H7 106(6) . .
Mn2 O8 H8B 106(4) . .
Mn2 O8 H8A 117(5) . .
H8B O8 H8A 113(6) . .
C5 N C1 119.2(3) . .
C5 N Mn1 121.6(2) . .
C1 N Mn1 119.1(2) . .
N C1 C2 121.8(4) . .
N C1 C6 115.4(3) . .
C2 C1 C6 122.7(4) . .
C3 C2 C1 118.5(4) . .
C3 C2 H2 125(3) . .
C1 C2 H2 116(3) . .
C2 C3 C4 120.0(3) . .
C2 C3 C7 120.2(3) . .
C4 C3 C7 119.8(4) . .
C5 C4 C3 117.2(3) . .
C5 C4 H4 114(3) . .
C3 C4 H4 128(3) . .
N C5 C4 123.1(3) . .
N C5 C8 114.9(3) . .
C4 C5 C8 121.9(3) . .
O2 C6 O1 128.4(4) . .
O2 C6 C1 116.4(3) . .
O1 C6 C1 115.2(3) . .
O3 C7 O4 123.8(4) . .
O3 C7 C3 118.9(3) . .
O4 C7 C3 117.3(3) . .
O6 C8 O5 125.4(4) . .
O6 C8 C5 120.5(4) . .
O5 C8 C5 114.1(4) . .

loop_
_geom_bond_atom_site_label_1
_geom_bond_atom_site_label_2
_geom_bond_distance
_geom_bond_site_symmetry_2
Mn1 O7 2.171(3) .
Mn1 O3 2.266(3) 2_566
Mn1 O4 2.283(3) 2_666
Mn1 O1 2.289(3) 2_656
Mn1 N 2.290(3) .
Mn1 O5 2.376(3) .
Mn1 O1 2.403(3) .
Mn2 O5 2.113(3) 2_657
Mn2 O7 2.121(3) .
Mn2 O2 2.124(3) 2_656
Mn2 O7 2.147(3) 2_657
Mn2 O8 2.168(3) .
Mn2 O4 2.451(3) 2_666
Mn2 Mn2 3.2115(12) 2_657
O1 C6 1.273(5) .
O1 Mn1 2.289(3) 2_656
O2 C6 1.231(5) .
O2 Mn2 2.124(3) 2_656
O3 C7 1.245(5) .
O3 Mn1 2.266(3) 2_566
O4 C7 1.268(5) .
O4 Mn1 2.283(3) 2_666
O4 Mn2 2.451(3) 2_666
O5 C8 1.263(5) .
O5 Mn2 2.113(3) 2_657
O6 C8 1.233(5) .
O7 Mn2 2.147(3) 2_657
O7 H7 0.69(8) .
O8 H8B 0.87(6) .
O8 H8A 0.76(8) .
N C5 1.336(5) .
N C1 1.343(5) .
C1 C2 1.393(5) .
C1 C6 1.505(5) .
C2 C3 1.390(5) .
C2 H2 0.86(5) .
C3 C4 1.399(5) .
C3 C7 1.503(5) .
C4 C5 1.393(5) .
C4 H4 1.08(7) .
C5 C8 1.505(5) .
